data_4020261
loop_
_publ_author_name
'Manuela Tosin'
'Paul V. Murphy'

_journal_name_full 'Journal of Organic Chemistry'
_journal_page_first 4107
_journal_page_last 4117
_journal_paper_doi 10.1021/jo050200z
_journal_volume 70
_journal_year 2005
_chemical_formula_sum 'C32 H38 N8 O16'
_chemical_formula_weight 790.70
_space_group_IT_number 19
_symmetry_cell_setting orthorhombic
_symmetry_space_group_name_Hall 'P 2ac 2ab'
_symmetry_space_group_name_H-M 'P 21 21 21'
_cell_angle_alpha 90.00
_cell_angle_beta 90.00
_cell_angle_gamma 90.00
_cell_formula_units_Z 4
_cell_length_a 11.977(2)
_cell_length_b 15.047(3)
_cell_length_c 21.319(4)
_cell_measurement_temperature 293(2)
_cell_volume 3842.2(12)
_diffrn_ambient_temperature 293(2)
_exptl_crystal_density_diffrn 1.367
_exptl_crystal_density_meas 0
_cod_depositor_comments
;
The following automatic conversions were performed:
'_symmetry_cell_setting' value 'Orthorhombic' changed to 'orthorhombic'
according to '/home/saulius/struct/CIF-dictionaries/cif_core.dic'
dictionary named 'cif_core.dic' version 2.4.1 from 2010-06-29.

Automatic conversion script
Id: cif_fix_enum 1527 2010-12-29 10:47:43Z saulius 
;
_cod_database_code 4020261

loop_
_symmetry_equiv_pos_as_xyz
'x, y, z'
'-x+1/2, -y, z+1/2'
'-x, y+1/2, -z+1/2'
'x+1/2, -y+1/2, -z'

loop_
_atom_site_label
_atom_site_type_symbol
_atom_site_fract_x
_atom_site_fract_y
_atom_site_fract_z
_atom_site_U_iso_or_equiv
_atom_site_adp_type
_atom_site_occupancy
_atom_site_symmetry_multiplicity
_atom_site_calc_flag
_atom_site_refinement_flags
_atom_site_disorder_assembly
_atom_site_disorder_group
O1 O 0.1917(7) 0.9381(6) 0.7542(5) 0.059(3) Uiso 1 1 d . . .
O2 O 0.3492(6) 1.0145(5) 0.8572(4) 0.037(2) Uiso 1 1 d . . .
O3 O 0.0522(6) 1.0538(5) 0.8424(4) 0.029(2) Uiso 1 1 d . . .
O4 O 0.0063(8) 1.1024(6) 0.7446(5) 0.064(3) Uiso 1 1 d . . .
O5 O 0.1617(6) 1.2342(5) 0.8383(4) 0.036(2) Uiso 1 1 d . . .
O6 O 0.0088(12) 1.2525(9) 0.8932(7) 0.123(5) Uiso 1 1 d . . .
O7 O 0.3311(7) 1.2295(5) 0.9364(4) 0.043(3) Uiso 1 1 d . . .
O8 O 0.4288(10) 1.3253(8) 0.8784(7) 0.100(4) Uiso 1 1 d . . .
O9 O 0.4387(7) 0.6604(6) 1.1502(5) 0.056(3) Uiso 1 1 d . . .
O10 O 0.4179(6) 0.8653(5) 1.0830(4) 0.038(2) Uiso 1 1 d . . .
O11 O 0.1987(7) 0.7602(5) 1.1787(4) 0.043(3) Uiso 1 1 d . . .
O12 O 0.1635(7) 0.6430(6) 1.1172(5) 0.055(3) Uiso 1 1 d . . .
O13 O 0.0910(7) 0.9144(5) 1.1264(4) 0.044(3) Uiso 1 1 d . . .
O14 O 0.0562(13) 0.9427(11) 1.2254(9) 0.154(6) Uiso 1 1 d . . .
O15 O 0.2415(7) 1.0561(6) 1.1070(4) 0.045(3) Uiso 1 1 d . . .
O16 O 0.1642(8) 1.0799(6) 1.0144(5) 0.068(3) Uiso 1 1 d . . .
N1 N 0.2337(8) 0.8360(7) 0.8262(5) 0.048(3) Uiso 1 1 d . . .
N2 N 0.4925(10) 1.0886(8) 0.9130(7) 0.059(4) Uiso 1 1 d . . .
N3 N 0.5451(12) 1.1017(9) 0.8672(8) 0.072(4) Uiso 1 1 d . . .
N4 N 0.5997(14) 1.1194(11) 0.8257(9) 0.111(6) Uiso 1 1 d . . .
N5 N 0.4139(8) 0.6865(6) 1.0467(5) 0.030(3) Uiso 1 1 d . . .
N6 N 0.4415(10) 1.0105(7) 1.0509(6) 0.052(3) Uiso 1 1 d . . .
N7 N 0.5404(13) 1.0066(8) 1.0498(7) 0.072(4) Uiso 1 1 d . . .
N8 N 0.6359(14) 1.0102(11) 1.0479(8) 0.111(6) Uiso 1 1 d . . .
C1 C 0.2777(9) 0.8061(8) 0.8865(6) 0.024(3) Uiso 1 1 d . . .
C2 C 0.2128(11) 0.7507(7) 0.9215(6) 0.033(4) Uiso 1 1 d . . .
H2 H 0.1402 0.7374 0.9091 0.040 Uiso 1 1 calc R . .
C3 C 0.2573(9) 0.7141(7) 0.9761(6) 0.024(3) Uiso 1 1 d . . .
H3 H 0.2132 0.6773 1.0009 0.029 Uiso 1 1 calc R . .
C4 C 0.3637(9) 0.7313(7) 0.9937(6) 0.023(3) Uiso 1 1 d . . .
C5 C 0.4298(10) 0.7875(8) 0.9581(6) 0.033(4) Uiso 1 1 d . . .
H5 H 0.5024 0.8006 0.9704 0.039 Uiso 1 1 calc R . .
C6 C 0.3844(10) 0.8247(8) 0.9025(7) 0.038(4) Uiso 1 1 d . . .
H6 H 0.4277 0.8615 0.8773 0.045 Uiso 1 1 calc R . .
C7 C 0.2163(12) 0.7645(10) 0.7786(7) 0.070(5) Uiso 1 1 d . . .
H7A H 0.2276 0.7075 0.7979 0.105 Uiso 1 1 calc R . .
H7B H 0.2686 0.7720 0.7449 0.105 Uiso 1 1 calc R . .
H7C H 0.1416 0.7680 0.7625 0.105 Uiso 1 1 calc R . .
C8 C 0.2218(10) 0.9182(9) 0.8099(7) 0.039(4) Uiso 1 1 d . . .
C9 C 0.2333(8) 0.9943(7) 0.8548(6) 0.023(3) Uiso 1 1 d . . .
H9 H 0.2079 0.9756 0.8965 0.028 Uiso 1 1 calc R . .
C10 C 0.1687(8) 1.0753(7) 0.8346(6) 0.023(3) Uiso 1 1 d . . .
H10 H 0.1836 1.0870 0.7902 0.028 Uiso 1 1 calc R . .
C11 C 0.1952(10) 1.1559(8) 0.8716(6) 0.034(4) Uiso 1 1 d . . .
H11 H 0.1549 1.1534 0.9116 0.041 Uiso 1 1 calc R . .
C12 C 0.3164(9) 1.1669(7) 0.8843(6) 0.032(4) Uiso 1 1 d . . .
H12 H 0.3536 1.1901 0.8468 0.038 Uiso 1 1 calc R . .
C13 C 0.3716(9) 1.0833(7) 0.9046(6) 0.028(4) Uiso 1 1 d . . .
H13 H 0.3382 1.0644 0.9444 0.034 Uiso 1 1 calc R . .
C14 C -0.0223(11) 1.0693(9) 0.7948(7) 0.044(4) Uiso 1 1 d . . .
C15 C -0.1365(10) 1.0479(9) 0.8138(7) 0.055(4) Uiso 1 1 d . . .
H15A H -0.1357 1.0226 0.8552 0.083 Uiso 1 1 calc R . .
H15B H -0.1680 1.0060 0.7849 0.083 Uiso 1 1 calc R . .
H15C H -0.1807 1.1011 0.8140 0.083 Uiso 1 1 calc R . .
C16 C 0.0715(13) 1.2763(10) 0.8534(9) 0.067(5) Uiso 1 1 d . . .
C17 C 0.0483(11) 1.3579(9) 0.8136(7) 0.060(5) Uiso 1 1 d . . .
H17A H 0.1081 1.3661 0.7841 0.090 Uiso 1 1 calc R . .
H17B H 0.0427 1.4092 0.8401 0.090 Uiso 1 1 calc R . .
H17C H -0.0206 1.3498 0.7912 0.090 Uiso 1 1 calc R . .
C18 C 0.3806(12) 1.3077(10) 0.9263(8) 0.057(5) Uiso 1 1 d . . .
C19 C 0.3900(13) 1.3606(11) 0.9863(8) 0.080(5) Uiso 1 1 d . . .
H19A H 0.3452 1.3332 1.0183 0.121 Uiso 1 1 calc R . .
H19B H 0.3643 1.4201 0.9792 0.121 Uiso 1 1 calc R . .
H19C H 0.4666 1.3619 0.9997 0.121 Uiso 1 1 calc R . .
C20 C 0.4050(11) 0.7131(9) 1.1075(7) 0.044(4) Uiso 1 1 d . . .
C21 C 0.3679(9) 0.8012(8) 1.1269(6) 0.035(4) Uiso 1 1 d . . .
H21 H 0.3959 0.8133 1.1693 0.042 Uiso 1 1 calc R . .
C22 C 0.2421(9) 0.8113(8) 1.1267(6) 0.030(4) Uiso 1 1 d . . .
H22 H 0.2111 0.7895 1.0870 0.036 Uiso 1 1 calc R . .
C23 C 0.2062(9) 0.9064(8) 1.1379(6) 0.032(4) Uiso 1 1 d . . .
H23 H 0.2226 0.9234 1.1813 0.039 Uiso 1 1 calc R . .
C24 C 0.2655(10) 0.9680(8) 1.0934(7) 0.031(4) Uiso 1 1 d . . .
H24 H 0.2415 0.9549 1.0505 0.037 Uiso 1 1 calc R . .
C25 C 0.3888(10) 0.9525(8) 1.0987(7) 0.047(4) Uiso 1 1 d . . .
H25 H 0.4156 0.9675 1.1409 0.056 Uiso 1 1 calc R . .
C26 C 0.1629(11) 0.6776(9) 1.1658(8) 0.046(4) Uiso 1 1 d . . .
C27 C 0.1204(12) 0.6349(11) 1.2260(8) 0.073(5) Uiso 1 1 d . . .
H27A H 0.1284 0.6760 1.2601 0.109 Uiso 1 1 calc R . .
H27B H 0.1628 0.5822 1.2346 0.109 Uiso 1 1 calc R . .
H27C H 0.0430 0.6196 1.2211 0.109 Uiso 1 1 calc R . .
C28 C 0.0159(14) 0.9342(11) 1.1738(10) 0.079(6) Uiso 1 1 d . . .
C29 C -0.1007(10) 0.9409(9) 1.1545(7) 0.054(4) Uiso 1 1 d . . .
H29A H -0.1066 0.9289 1.1104 0.081 Uiso 1 1 calc R . .
H29B H -0.1277 0.9998 1.1630 0.081 Uiso 1 1 calc R . .
H29C H -0.1445 0.8985 1.1774 0.081 Uiso 1 1 calc R . .
C30 C 0.1957(12) 1.1113(10) 1.0628(8) 0.055(4) Uiso 1 1 d . . .
C31 C 0.1925(13) 1.2030(10) 1.0851(8) 0.075(5) Uiso 1 1 d . . .
H31A H 0.2236 1.2059 1.1266 0.113 Uiso 1 1 calc R . .
H31B H 0.1166 1.2234 1.0861 0.113 Uiso 1 1 calc R . .
H31C H 0.2353 1.2400 1.0574 0.113 Uiso 1 1 calc R . .
C32 C 0.4557(12) 0.5970(9) 1.0325(7) 0.059(5) Uiso 1 1 d . . .
H32A H 0.4575 0.5886 0.9879 0.088 Uiso 1 1 calc R . .
H32B H 0.4073 0.5536 1.0512 0.088 Uiso 1 1 calc R . .
H32C H 0.5297 0.5904 1.0493 0.088 Uiso 1 1 calc R . .

loop_
_geom_bond_atom_site_label_1
_geom_bond_atom_site_label_2
_geom_bond_distance
_geom_bond_site_symmetry_2
_geom_bond_publ_flag
O1 C8 1.278(14) . ?
O2 C9 1.422(12) . ?
O2 C13 1.472(13) . ?
O3 C14 1.372(15) . ?
O3 C10 1.442(12) . ?
O4 C14 1.228(15) . ?
O5 C16 1.292(16) . ?
O5 C11 1.432(13) . ?
O6 C16 1.188(18) . ?
O7 C18 1.335(16) . ?
O7 C12 1.467(13) . ?
O8 C18 1.202(17) . ?
O9 C20 1.273(15) . ?
O10 C25 1.398(14) . ?
O10 C21 1.472(14) . ?
O11 C26 1.343(14) . ?
O11 C22 1.446(13) . ?
O12 C26 1.161(15) . ?
O13 C28 1.385(18) . ?
O13 C23 1.407(13) . ?
O14 C28 1.21(2) . ?
O15 C30 1.371(16) . ?
O15 C24 1.386(13) . ?
O16 C30 1.195(15) . ?
N1 C8 1.292(15) . ?
N1 C1 1.460(15) . ?
N1 C7 1.492(16) . ?
N2 N3 1.178(16) . ?
N2 C13 1.461(15) . ?
N3 N4 1.132(18) . ?
N5 C20 1.359(16) . ?
N5 C4 1.448(15) . ?
N5 C32 1.468(15) . ?
N6 N7 1.186(14) . ?
N6 C25 1.484(16) . ?
N7 N8 1.146(17) . ?
C1 C6 1.352(15) . ?
C1 C2 1.363(15) . ?
C2 C3 1.394(15) . ?
C2 H2 0.9300 . ?
C3 C4 1.353(14) . ?
C3 H3 0.9300 . ?
C4 C5 1.384(15) . ?
C5 C6 1.419(17) . ?
C5 H5 0.9300 . ?
C6 H6 0.9300 . ?
C7 H7A 0.9600 . ?
C7 H7B 0.9600 . ?
C7 H7C 0.9600 . ?
C8 C9 1.498(17) . ?
C9 C10 1.507(15) . ?
C9 H9 0.9800 . ?
C10 C11 1.481(15) . ?
C10 H10 0.9800 . ?
C11 C12 1.486(16) . ?
C11 H11 0.9800 . ?
C12 C13 1.486(15) . ?
C12 H12 0.9800 . ?
C13 H13 0.9800 . ?
C14 C15 1.463(16) . ?
C15 H15A 0.9600 . ?
C15 H15B 0.9600 . ?
C15 H15C 0.9600 . ?
C16 C17 1.519(19) . ?
C17 H17A 0.9600 . ?
C17 H17B 0.9600 . ?
C17 H17C 0.9600 . ?
C18 C19 1.51(2) . ?
C19 H19A 0.9600 . ?
C19 H19B 0.9600 . ?
C19 H19C 0.9600 . ?
C20 C21 1.459(17) . ?
C21 C22 1.514(16) . ?
C21 H21 0.9800 . ?
C22 C23 1.513(16) . ?
C22 H22 0.9800 . ?
C23 C24 1.504(16) . ?
C23 H23 0.9800 . ?
C24 C25 1.500(16) . ?
C24 H24 0.9800 . ?
C25 H25 0.9800 . ?
C26 C27 1.522(19) . ?
C27 H27A 0.9600 . ?
C27 H27B 0.9600 . ?
C27 H27C 0.9600 . ?
C28 C29 1.460(19) . ?
C29 H29A 0.9600 . ?
C29 H29B 0.9600 . ?
C29 H29C 0.9600 . ?
C30 C31 1.460(19) . ?
C31 H31A 0.9600 . ?
C31 H31B 0.9600 . ?
C31 H31C 0.9600 . ?
C32 H32A 0.9600 . ?
C32 H32B 0.9600 . ?
C32 H32C 0.9600 . ?

loop_
_cod_related_entry_id
_cod_related_entry_database
_cod_related_entry_code
1 ChemSpider 21176508
